data_7717294
loop_
_publ_author_name
'Czernetzki, Corinna'
'Arrowsmith, Merle'
'J&#xfc;rgensen, Malte'
'Hagspiel, Stephan'
'Braunschweig, Holger'

_publ_section_title
;
 Synthesis and structures of molecular beryllium Grignard analogues
 featuring terminal and bridging pseudohalides.
;
_journal_issue 45
_journal_name_full 'Dalton transactions (Cambridge, England : 2003)'
_journal_page_first 18296
_journal_page_last 18303
_journal_paper_doi 10.1039/d4dt02457e
_journal_volume 53
_journal_year 2024
_chemical_absolute_configuration unk
_chemical_formula_moiety 'C60 H92 Be N2 O4 P2, C5 H12'
_chemical_formula_sum 'C65 H104 Be N2 O4 P2'
_chemical_formula_weight 1048.45
_space_group_crystal_system monoclinic
_space_group_IT_number 9
_space_group_name_Hall 'C -2yc'
_space_group_name_H-M_alt 'C 1 c 1'
_atom_sites_solution_hydrogens geom
_atom_sites_solution_primary dual
_atom_sites_solution_secondary difmap
_audit_creation_date 2024-10-09
_audit_creation_method 'CIF-fill 1.5g (K.Radacki, 2005-23)'
_audit_update_record
;
2024-10-11 deposited with the CCDC.	2024-10-14 downloaded from the CCDC.
;
_cell_angle_alpha 90
_cell_angle_beta 93.364(2)
_cell_angle_gamma 90
_cell_formula_units_Z 4
_cell_length_a 30.9641(3)
_cell_length_b 21.1528(4)
_cell_length_c 9.8832(4)
_cell_measurement_reflns_used 9761
_cell_measurement_temperature 100(2)
_cell_measurement_theta_max 69.5600
_cell_measurement_theta_min 2.5610
_cell_volume 6462.1(3)
_computing_cell_refinement 'CrysAlisPro 1.171.43.111a (Rigaku OD, 2024)'
_computing_data_collection
;
 CrysAlisPro system (CCD 42.72a 64-bit (release 07-10-2022))
;
_computing_data_reduction 'CrysAlisPro 1.171.43.111a (Rigaku OD, 2024)'
_computing_molecular_graphics 'ShelXLe (Huebschle et all, 2011)'
_computing_publication_material 'SHELXL-2019/1 (Sheldrick, 2019)'
_computing_structure_refinement 'SHELXL-2019/1 (Sheldrick, 2019)'
_computing_structure_solution 'SHELXT 2014/5 (Sheldrick, 2014)'
_diffrn_ambient_environment N~2~
_diffrn_ambient_temperature 100(2)
_diffrn_detector HPA
_diffrn_detector_area_resol_mean 10.0
_diffrn_detector_type 'HyPix Arc150'
_diffrn_measured_fraction_theta_full 0.998
_diffrn_measured_fraction_theta_max 0.998
_diffrn_measurement_details
;
 List of Runs (angles in degrees, time in seconds):
 --------------------------------------------------------------------------
  1  \w     16.00  66.00   0.50    9.00    --   58.84 -95.00 120.00  100
  2  \w     38.00 109.00   0.50    9.00    --   58.84  15.00-120.00  142
  3  \w     20.00  87.00   0.50    9.00    --   58.84-126.00  60.00  134
  4  \w    -92.00 -31.00   0.50    9.00    --  -76.38 112.00 -90.00  122
  5  \w    -92.00 -31.00   0.50    9.00    --  -76.38 112.00 120.00  122
  6  \w   -127.00 -40.00   0.50    9.00    --  -76.38 -15.00 -30.00  174
  7  \w    -92.00 -31.00   0.50    9.00    --  -76.38 112.00 150.00  122
  8  \w   -127.00 -40.00   0.50    9.00    --  -76.38 -15.00 -90.00  174
  9  \w     40.00  90.00   0.50    9.00    --   82.25 -95.00 -90.00  100
 10  \w     40.00  90.00   0.50    9.00    --   82.25 -95.00  30.00  100
 11  \w     46.00 133.00   0.50    9.00    --   82.25  15.00 -60.00  174
 12  \w     37.00  93.00   0.50    9.00    --   82.25-112.00  30.00  112
 13  \w     37.00  93.00   0.50    9.00    --   82.25-112.00 -60.00  112
 14  \w     37.00  93.00   0.50    9.00    --   82.25-112.00-150.00  112
 15  \w     40.00  90.00   0.50    9.00    --   82.25 -95.00 120.00  100
 16  \w     40.00  90.00   0.50    9.00    --   82.25 -95.00  90.00  100
 17  \w     46.00 133.00   0.50    9.00    --   82.25  15.00-180.00  174
 18  \w     38.00 109.00   0.50    9.00    --   58.84  15.00 120.00  142
 19  \w    -97.00 -43.00   0.50    9.00    --  -69.79 126.00-180.00  108
;
_diffrn_measurement_device 'four-circle diffractometer'
_diffrn_measurement_device_type 'Rigaku XtaLAB Synergy-R'
_diffrn_measurement_method '\w scans'
_diffrn_orient_matrix_type
;
 CrysAlisPro convention (1999,Acta A55,543-557)
;
_diffrn_orient_matrix_UB_11 -0.0490632000
_diffrn_orient_matrix_UB_12 0.0062952000
_diffrn_orient_matrix_UB_13 0.0152006000
_diffrn_orient_matrix_UB_21 0.0001996000
_diffrn_orient_matrix_UB_22 -0.0626030000
_diffrn_orient_matrix_UB_23 0.0796621000
_diffrn_orient_matrix_UB_31 0.0088892000
_diffrn_orient_matrix_UB_32 0.0366732000
_diffrn_orient_matrix_UB_33 0.1334543000
_diffrn_radiation_monochromator 'multi-layer mirror'
_diffrn_radiation_probe x-ray
_diffrn_radiation_type CuK\a
_diffrn_radiation_wavelength 1.54184
_diffrn_radiation_xray_symbol K-L~2,3~
_diffrn_reflns_av_R_equivalents 0.0419
_diffrn_reflns_av_unetI/netI 0.0378
_diffrn_reflns_Laue_measured_fraction_full 0.998
_diffrn_reflns_Laue_measured_fraction_max 0.998
_diffrn_reflns_limit_h_max 37
_diffrn_reflns_limit_h_min -37
_diffrn_reflns_limit_k_max 25
_diffrn_reflns_limit_k_min -25
_diffrn_reflns_limit_l_max 12
_diffrn_reflns_limit_l_min -12
_diffrn_reflns_number 32506
_diffrn_reflns_point_group_measured_fraction_full 0.880
_diffrn_reflns_point_group_measured_fraction_max 0.870
_diffrn_reflns_theta_full 67.684
_diffrn_reflns_theta_max 70.073
_diffrn_reflns_theta_min 2.531
_diffrn_source 'rotating-anode X-ray tube'
_diffrn_source_type 'PhotonJet-R X-ray Source'
_exptl_absorpt_coefficient_mu 0.944
_exptl_absorpt_correction_T_max 1.00000
_exptl_absorpt_correction_T_min 0.75377
_exptl_absorpt_correction_type multi-scan
_exptl_absorpt_process_details
;
 CrysAlisPro 1.171.43.111a (Rigaku Oxford Diffraction, 2024) Empirical 
 absorption correction using spherical harmonics, implemented in SCALE3 
 ABSPACK scaling algorithm.
;
_exptl_crystal_colour brown
_exptl_crystal_density_diffrn 1.078
_exptl_crystal_description plate
_exptl_crystal_F_000 2296
_exptl_crystal_preparation
;
 For data collection the crystal was immersed in a film of perfluoropolyether 
 oil, mounted on a polyimide loop and transferred to stream of cold nitrogen 
 (Oxford Cryostream 800).
;
_exptl_crystal_size_max 0.118
_exptl_crystal_size_mid 0.070
_exptl_crystal_size_min 0.052
_refine_diff_density_max 0.572
_refine_diff_density_min -0.423
_refine_diff_density_rms 0.059
_refine_ls_abs_structure_details
;
 Classical Flack method preferred over Parsons because s.u. lower.
;
_refine_ls_abs_structure_Flack -0.004(12)
_refine_ls_extinction_method none
_refine_ls_goodness_of_fit_ref 0.992
_refine_ls_hydrogen_treatment constr
_refine_ls_matrix_type full
_refine_ls_number_parameters 838
_refine_ls_number_reflns 32506
_refine_ls_number_restraints 542
_refine_ls_restrained_S_all 0.990
_refine_ls_R_factor_all 0.0907
_refine_ls_R_factor_gt 0.0706
_refine_ls_shift/su_max 0.000
_refine_ls_shift/su_mean 0.000
_refine_ls_structure_factor_coef Fsqd
_refine_ls_weighting_details
;
 w=1/[\s^2^(Fo^2^)+(0.1515P)^2^] where P=(Fo^2^+2Fc^2^)/3
;
_refine_ls_weighting_scheme calc
_refine_ls_wR_factor_gt 0.1847
_refine_ls_wR_factor_ref 0.2047
_reflns_Friedel_coverage 0.743
_reflns_Friedel_fraction_full 0.761
_reflns_Friedel_fraction_max 0.743
_reflns_number_gt 25203
_reflns_number_total 32506
_reflns_threshold_expression 'I > 2\s(I)'
_twin_dimensionality triperiodic
_twin_formation_mechanism gt
_twin_morphology polysynthetic
_twin_special_details
;
 Component 2 rotated by 179.6553\% 
 around [-0.00 1.00 0.02] (reciprocal) or [0.00 1.00 0.10] (direct)
 Component 3 rotated by 1.7901\% 
 around [0.99 0.10 0.04] (reciprocal) or [0.85 0.18 0.50] (direct)
;
_cod_data_source_file d4dt02457e2.cif
_cod_data_source_block CoCz129_CoCz_twin1_hklf5
_cod_depositor_comments 'Adding full bibliography for 7717294--7717301.cif.'
_cod_original_sg_symbol_H-M 'C c'
_cod_database_code 7717294
_shelx_shelxl_version_number 2019/1
_shelx_space_group_comment
;
 The symmetry employed for this shelxl refinement is uniquely defined by the 
 following loop, which should always be used as a source of symmetry 
 information in preference to the above space-group names. They are only 
 intended as comments.
;
_shelx_estimated_absorpt_t_min 0.897
_shelx_estimated_absorpt_t_max 0.953

loop_
_space_group_symop_operation_xyz
'x, y, z'
'x, -y, z+1/2'
'x+1/2, y+1/2, z'
'x+1/2, -y+1/2, z+1/2'

loop_
_atom_site_label
_atom_site_type_symbol
_atom_site_fract_x
_atom_site_fract_y
_atom_site_fract_z
_atom_site_U_iso_or_equiv
_atom_site_adp_type
_atom_site_occupancy
_atom_site_site_symmetry_order
_atom_site_calc_flag
_atom_site_refinement_flags_posn
_atom_site_refinement_flags_adp
_atom_site_refinement_flags_occupancy
_atom_site_disorder_assembly
_atom_site_disorder_group
N1 N 0.35286(15) 0.7561(2) 0.5103(5) 0.0315(10) Uani 1 1 d . . . . .
C1_1 C 0.39328(19) 0.7395(3) 0.5749(6) 0.0315(12) Uani 1 1 d . . . . .
C2_1 C 0.38718(19) 0.7275(3) 0.7269(6) 0.0354(13) Uani 1 1 d . . . . .
C3_1 C 0.3390(2) 0.7451(3) 0.7399(6) 0.0383(14) Uani 1 1 d . . . . .
H3A_1 H 0.325336 0.715235 0.801740 0.046 Uiso 1 1 calc R U . . .
H3B_1 H 0.336554 0.788348 0.776840 0.046 Uiso 1 1 calc R U . . .
C4_1 C 0.3166(2) 0.7413(3) 0.5980(6) 0.0366(14) Uani 1 1 d . . . . .
C5_1 C 0.2981(2) 0.6758(4) 0.5688(7) 0.0445(16) Uani 1 1 d . . . . .
H5A_1 H 0.278093 0.664671 0.638171 0.067 Uiso 1 1 calc R U . . .
H5B_1 H 0.321717 0.644887 0.569962 0.067 Uiso 1 1 calc R U . . .
H5C_1 H 0.282643 0.675660 0.479433 0.067 Uiso 1 1 calc R U . . .
C6_1 C 0.2798(2) 0.7897(4) 0.5822(7) 0.0456(16) Uani 1 1 d . . . . .
H6A_1 H 0.257311 0.779012 0.644295 0.068 Uiso 1 1 calc R U . . .
H6B_1 H 0.267350 0.788958 0.488723 0.068 Uiso 1 1 calc R U . . .
H6C_1 H 0.291064 0.832034 0.603624 0.068 Uiso 1 1 calc R U . . .
C7_1 C 0.3955(2) 0.6588(3) 0.7698(6) 0.0400(14) Uani 1 1 d . . . . .
H7A_1 H 0.389732 0.653784 0.865630 0.060 Uiso 1 1 calc R U . . .
H7B_1 H 0.425774 0.647950 0.756687 0.060 Uiso 1 1 calc R U . . .
H7C_1 H 0.376468 0.630790 0.714609 0.060 Uiso 1 1 calc R U . . .
C8_1 C 0.4150(2) 0.7712(3) 0.8199(6) 0.0403(14) Uani 1 1 d . . . . .
H8A_1 H 0.405269 0.768613 0.912334 0.060 Uiso 1 1 calc R U . . .
H8B_1 H 0.412196 0.814777 0.787164 0.060 Uiso 1 1 calc R U . . .
H8C_1 H 0.445348 0.757999 0.819746 0.060 Uiso 1 1 calc R U . . .
C9_1 C 0.34579(19) 0.7995(3) 0.4006(6) 0.0319(12) Uani 1 1 d . . . . .
C10_1 C 0.3522(2) 0.8647(3) 0.4214(7) 0.0384(14) Uani 1 1 d . . . . .
C11_1 C 0.3397(2) 0.9062(3) 0.3164(8) 0.0459(16) Uani 1 1 d . . . . .
H11_1 H 0.343934 0.950312 0.328989 0.055 Uiso 1 1 calc R U . . .
C12_1 C 0.3214(2) 0.8845(4) 0.1956(8) 0.0500(17) Uani 1 1 d . . . . .
H12_1 H 0.312697 0.913731 0.126286 0.060 Uiso 1 1 calc R U . . .
C13_1 C 0.3154(2) 0.8204(3) 0.1737(7) 0.0424(15) Uani 1 1 d . . . . .
H13_1 H 0.302621 0.805905 0.089661 0.051 Uiso 1 1 calc R U . . .
C14_1 C 0.32819(19) 0.7766(3) 0.2750(6) 0.0331(12) Uani 1 1 d . . . . .
C15_1 C 0.3725(2) 0.8906(3) 0.5533(8) 0.0438(15) Uani 1 1 d . . . . .
H15_1 H 0.369665 0.857158 0.623845 0.053 Uiso 1 1 calc R U . . .
C16_1 C 0.4205(2) 0.9035(4) 0.5436(8) 0.0518(18) Uani 1 1 d . . . . .
H16A_1 H 0.432686 0.919611 0.630679 0.078 Uiso 1 1 calc R U . . .
H16B_1 H 0.424566 0.935000 0.472694 0.078 Uiso 1 1 calc R U . . .
H16C_1 H 0.435314 0.864245 0.521115 0.078 Uiso 1 1 calc R U . . .
C17_1 C 0.3498(3) 0.9496(4) 0.6025(10) 0.066(2) Uani 1 1 d . . . . .
H17A_1 H 0.361500 0.960365 0.693952 0.099 Uiso 1 1 calc R U . . .
H17B_1 H 0.318717 0.941480 0.604347 0.099 Uiso 1 1 calc R U . . .
H17C_1 H 0.354763 0.984820 0.540937 0.099 Uiso 1 1 calc R U . . .
C18_1 C 0.32421(19) 0.7071(3) 0.2437(6) 0.0351(13) Uani 1 1 d . . . . .
H18_1 H 0.333393 0.683101 0.327673 0.042 Uiso 1 1 calc R U . . .
C19_1 C 0.3548(2) 0.6898(4) 0.1338(7) 0.0436(16) Uani 1 1 d . . . . .
H19A_1 H 0.354084 0.643954 0.118998 0.065 Uiso 1 1 calc R U . . .
H19B_1 H 0.384344 0.702713 0.162602 0.065 Uiso 1 1 calc R U . . .
H19C_1 H 0.345724 0.711487 0.049310 0.065 Uiso 1 1 calc R U . . .
C20_1 C 0.2776(2) 0.6868(3) 0.1993(7) 0.0434(15) Uani 1 1 d . . . . .
H20A_1 H 0.276539 0.640724 0.188878 0.065 Uiso 1 1 calc R U . . .
H20B_1 H 0.268884 0.706891 0.112696 0.065 Uiso 1 1 calc R U . . .
H20C_1 H 0.257946 0.699801 0.268226 0.065 Uiso 1 1 calc R U . . .
N1_2 N 0.62768(16) 0.8576(2) 0.6155(5) 0.0346(11) Uani 1 1 d . . . . .
C1_2 C 0.58414(19) 0.8511(3) 0.5462(6) 0.0355(13) Uani 1 1 d . . . . .
H1_2 H 0.586928 0.832790 0.453819 0.043 Uiso 1 1 calc R U . . .
C2_2 C 0.5690(2) 0.9203(3) 0.5331(6) 0.0370(13) Uani 1 1 d . . . . .
C3_2 C 0.6116(2) 0.9527(3) 0.4968(7) 0.0434(15) Uani 1 1 d . . . . .
H3A_2 H 0.611818 0.997370 0.526438 0.052 Uiso 1 1 calc R U . . .
H3B_2 H 0.614450 0.951527 0.397570 0.052 Uiso 1 1 calc R U . . .
C4_2 C 0.6497(2) 0.9160(3) 0.5708(7) 0.0409(14) Uani 1 1 d . . . . .
C5_2 C 0.5532(2) 0.9467(3) 0.6650(7) 0.0438(15) Uani 1 1 d . . . . .
H5A_2 H 0.551229 0.992862 0.658787 0.066 Uiso 1 1 calc R U . . .
H5B_2 H 0.573632 0.935074 0.740444 0.066 Uiso 1 1 calc R U . . .
H5C_2 H 0.524637 0.929165 0.680666 0.066 Uiso 1 1 calc R U . . .
C6_2 C 0.5337(2) 0.9276(3) 0.4200(7) 0.0430(15) Uani 1 1 d . . . . .
H6A_2 H 0.524993 0.972126 0.412779 0.064 Uiso 1 1 calc R U . . .
H6B_2 H 0.508616 0.901810 0.440549 0.064 Uiso 1 1 calc R U . . .
H6C_2 H 0.544716 0.913737 0.333959 0.064 Uiso 1 1 calc R U . . .
C7_2 C 0.6698(2) 0.9521(4) 0.6911(8) 0.0491(17) Uani 1 1 d . . . . .
H7A_2 H 0.683525 0.990616 0.659323 0.074 Uiso 1 1 calc R U . . .
H7B_2 H 0.691507 0.925548 0.739543 0.074 Uiso 1 1 calc R U . . .
H7C_2 H 0.647188 0.963425 0.752227 0.074 Uiso 1 1 calc R U . . .
C8_2 C 0.6855(2) 0.9053(4) 0.4725(8) 0.0505(18) Uani 1 1 d . . . . .
H8A_2 H 0.700975 0.945074 0.459498 0.076 Uiso 1 1 calc R U . . .
H8B_2 H 0.672638 0.890598 0.385215 0.076 Uiso 1 1 calc R U . . .
H8C_2 H 0.705806 0.873416 0.510082 0.076 Uiso 1 1 calc R U . . .
C9_2 C 0.65101(18) 0.8027(3) 0.6670(6) 0.0341(13) Uani 1 1 d . . . . .
C10_2 C 0.66607(19) 0.7553(3) 0.5803(6) 0.0362(13) Uani 1 1 d . . . . .
C11_2 C 0.6866(2) 0.7018(3) 0.6375(7) 0.0416(15) Uani 1 1 d . . . . .
H11_2 H 0.696375 0.669629 0.579470 0.050 Uiso 1 1 calc R U . . .
C12_2 C 0.6928(2) 0.6946(3) 0.7751(7) 0.0444(16) Uani 1 1 d . . . . .
H12_2 H 0.707257 0.658266 0.811628 0.053 Uiso 1 1 calc R U . . .
C13_2 C 0.6780(2) 0.7408(3) 0.8608(7) 0.0424(15) Uani 1 1 d . . . . .
H13_2 H 0.682187 0.735670 0.956114 0.051 Uiso 1 1 calc R U . . .
C14_2 C 0.65712(19) 0.7947(3) 0.8087(7) 0.0371(13) Uani 1 1 d . . . . .
C15_2 C 0.6589(2) 0.7571(3) 0.4271(7) 0.0404(14) Uani 1 1 d . . . . .
H15_2 H 0.645603 0.798815 0.401333 0.049 Uiso 1 1 calc R U . . .
C16_2 C 0.6282(2) 0.7054(4) 0.3766(7) 0.0471(16) Uani 1 1 d . . . . .
H16A_2 H 0.600512 0.710095 0.419025 0.071 Uiso 1 1 calc R U . . .
H16B_2 H 0.640706 0.664012 0.400190 0.071 Uiso 1 1 calc R U . . .
H16C_2 H 0.623349 0.708576 0.277939 0.071 Uiso 1 1 calc R U . . .
C17_2 C 0.7018(2) 0.7511(4) 0.3561(8) 0.0494(17) Uani 1 1 d . . . . .
H17A_2 H 0.695760 0.750811 0.257642 0.074 Uiso 1 1 calc R U . . .
H17B_2 H 0.716297 0.711679 0.384216 0.074 Uiso 1 1 calc R U . . .
H17C_2 H 0.720560 0.787058 0.381301 0.074 Uiso 1 1 calc R U . . .
C18_2 C 0.6403(2) 0.8414(4) 0.9114(6) 0.0432(15) Uani 1 1 d . . . . .
H18_2 H 0.626150 0.877204 0.859888 0.052 Uiso 1 1 calc R U . . .
C19_2 C 0.6771(2) 0.8689(4) 1.0054(7) 0.0487(17) Uani 1 1 d . . . . .
H19A_2 H 0.665342 0.901264 1.063851 0.073 Uiso 1 1 calc R U . . .
H19B_2 H 0.699040 0.887838 0.950523 0.073 Uiso 1 1 calc R U . . .
H19C_2 H 0.690237 0.835008 1.061494 0.073 Uiso 1 1 calc R U . . .
C20_2 C 0.6063(2) 0.8103(5) 0.9961(8) 0.059(2) Uani 1 1 d . . . . .
H20A_2 H 0.594071 0.842103 1.055101 0.089 Uiso 1 1 calc R U . . .
H20B_2 H 0.619835 0.776589 1.051730 0.089 Uiso 1 1 calc R U . . .
H20C_2 H 0.583199 0.792459 0.935738 0.089 Uiso 1 1 calc R U . . .
P1_3 P 0.47952(5) 0.70442(7) 0.60217(14) 0.0315(3) Uani 1 1 d . . . . .
P2_3 P 0.54914(5) 0.79826(8) 0.64596(15) 0.0336(3) Uani 1 1 d . . . . .
O1_3 O 0.43136(13) 0.7414(2) 0.3723(4) 0.0331(9) Uani 1 1 d . . . . .
O2_3 O 0.51577(13) 0.7682(2) 0.3908(4) 0.0339(9) Uani 1 1 d . . . . .
C1_3 C 0.43018(19) 0.7309(3) 0.5081(6) 0.0304(12) Uani 1 1 d . . . . .
C2_3 C 0.51742(19) 0.7610(3) 0.5240(6) 0.0338(13) Uani 1 1 d . . . . .
Be1_3 Be 0.4739(3) 0.7490(4) 0.3011(8) 0.0338(16) Uani 1 1 d . . . . .
C1_5 C 0.49561(19) 0.6279(3) 0.5225(6) 0.0330(12) Uani 1 1 d . . . . .
C2_5 C 0.4685(2) 0.5902(3) 0.4335(6) 0.0359(13) Uani 1 1 d . . . . .
C3_5 C 0.4862(2) 0.5377(3) 0.3687(6) 0.0401(14) Uani 1 1 d . . . . .
C4_5 C 0.5300(2) 0.5224(3) 0.3984(7) 0.0443(15) Uani 1 1 d . . . . .
H4_5 H 0.542668 0.489299 0.349245 0.053 Uiso 1 1 calc R U . . .
C5_5 C 0.5551(2) 0.5540(3) 0.4970(7) 0.0418(15) Uani 1 1 d . . . . .
C6_5 C 0.5381(2) 0.6068(3) 0.5612(7) 0.0376(14) Uani 1 1 d . . . . .
C7_5 C 0.4209(2) 0.5996(3) 0.4116(7) 0.0404(14) Uani 1 1 d . . . . .
H7A_5 H 0.406455 0.558389 0.405104 0.061 Uiso 1 1 calc R U . . .
H7B_5 H 0.414711 0.623252 0.327375 0.061 Uiso 1 1 calc R U . . .
H7C_5 H 0.410180 0.623383 0.487845 0.061 Uiso 1 1 calc R U . . .
C8_5 C 0.4601(3) 0.4980(3) 0.2688(8) 0.0489(17) Uani 1 1 d . . . . .
H8A_5 H 0.479313 0.469667 0.222090 0.073 Uiso 1 1 calc R U . . .
H8B_5 H 0.444619 0.525476 0.202359 0.073 Uiso 1 1 calc R U . . .
H8C_5 H 0.439138 0.472939 0.316597 0.073 Uiso 1 1 calc R U . . .
C9_5 C 0.6004(2) 0.5304(4) 0.5337(9) 0.0542(19) Uani 1 1 d . . . . .
H9A_5 H 0.620628 0.566084 0.535393 0.081 Uiso 1 1 calc R U . . .
H9B_5 H 0.608692 0.499437 0.466274 0.081 Uiso 1 1 calc R U . . .
H9C_5 H 0.601220 0.510497 0.623371 0.081 Uiso 1 1 calc R U . . .
C10_5 C 0.5655(2) 0.6362(3) 0.6751(7) 0.0416(15) Uani 1 1 d . . . . .
H10A_5 H 0.578917 0.602762 0.731991 0.062 Uiso 1 1 calc R U . . .
H10B_5 H 0.547339 0.662692 0.729840 0.062 Uiso 1 1 calc R U . . .
H10C_5 H 0.588124 0.662154 0.637601 0.062 Uiso 1 1 calc R U . . .
O1_6 O 0.46455(13) 0.8037(2) 0.1745(4) 0.0362(9) Uani 1 1 d . U . . .
C1_6 C 0.4996(2) 0.8249(3) 0.0937(7) 0.0418(14) Uani 1 1 d . U . . .
H1A_6 H 0.504816 0.793781 0.021629 0.050 Uiso 1 1 calc R U . . .
H1B_6 H 0.526555 0.830087 0.151381 0.050 Uiso 1 1 calc R U . . .
C2_6 C 0.4856(3) 0.8870(4) 0.0325(8) 0.0513(17) Uani 1 1 d . U . . .
H2A_6 H 0.472446 0.881165 -0.060354 0.062 Uiso 1 1 calc R U . A 1
H2B_6 H 0.510438 0.916349 0.029041 0.062 Uiso 1 1 calc R U . A 1
C3A_6 C 0.4528(5) 0.9117(7) 0.1260(18) 0.048(4) Uani 0.62(3) 1 d . U P B 1
H3A_6 H 0.467022 0.937087 0.200141 0.058 Uiso 0.62(3) 1 calc R U P B 1
H3B_6 H 0.430922 0.938211 0.075937 0.058 Uiso 0.62(3) 1 calc R U P B 1
C3B_6 C 0.4384(10) 0.8952(13) 0.070(3) 0.054(5) Uani 0.38(3) 1 d . U P B 2
H3BA_6 H 0.432880 0.939468 0.096335 0.065 Uiso 0.38(3) 1 calc R U P B 2
H3BB_6 H 0.418267 0.884065 -0.008057 0.065 Uiso 0.38(3) 1 calc R U P B 2
C4_6 C 0.4327(2) 0.8537(3) 0.1804(8) 0.0469(16) Uani 1 1 d . U . . .
H4A_6 H 0.424906 0.860617 0.275003 0.056 Uiso 1 1 calc R U . B 1
H4B_6 H 0.406101 0.842528 0.124857 0.056 Uiso 1 1 calc R U . B 1
O1_7 O 0.49024(13) 0.6880(2) 0.2014(4) 0.0347(9) Uani 1 1 d . U . . .
C1_7 C 0.5354(2) 0.6685(3) 0.2014(6) 0.0391(14) Uani 1 1 d . U . . .
H1A_7 H 0.544612 0.647659 0.288055 0.047 Uiso 1 1 calc R U . . .
H1B_7 H 0.554372 0.705491 0.188487 0.047 Uiso 1 1 calc R U . . .
C2_7 C 0.5376(2) 0.6232(4) 0.0854(7) 0.0506(17) Uani 1 1 d . U . . .
H2A_7 H 0.533308 0.579116 0.115497 0.061 Uiso 1 1 calc R U . . .
H2B_7 H 0.565770 0.626279 0.043273 0.061 Uiso 1 1 calc R U . . .
C3_7 C 0.5011(2) 0.6441(4) -0.0119(7) 0.0500(17) Uani 1 1 d . U . . .
H3A_7 H 0.490930 0.609079 -0.072133 0.060 Uiso 1 1 calc R U . . .
H3B_7 H 0.509825 0.680199 -0.067932 0.060 Uiso 1 1 calc R U . . .
C4_7 C 0.4668(2) 0.6634(3) 0.0823(6) 0.0401(14) Uani 1 1 d . U . . .
H4A_7 H 0.447584 0.696120 0.039877 0.048 Uiso 1 1 calc R U . . .
H4B_7 H 0.448980 0.626492 0.105799 0.048 Uiso 1 1 calc R U . . .
C1_81 C 0.2238(16) 0.9656(19) 0.908(3) 0.096(8) Uani 0.332(10) 1 d D U P C -1
H1A_81 H 0.195665 0.972816 0.945765 0.145 Uiso 0.332(10) 1 calc R U P C -1
H1B_81 H 0.240902 1.004579 0.914333 0.145 Uiso 0.332(10) 1 calc R U P C -1
H1C_81 H 0.239174 0.931870 0.958439 0.145 Uiso 0.332(10) 1 calc R U P C -1
C2_81 C 0.2161(12) 0.9441(13) 0.742(3) 0.094(6) Uani 0.332(10) 1 d D U P C -1
H2A_81 H 0.236671 0.909579 0.724589 0.112 Uiso 0.332(10) 1 calc R U P C -1
H2B_81 H 0.186572 0.926259 0.728279 0.112 Uiso 0.332(10) 1 calc R U P C -1
C3_81 C 0.2210(13) 0.9932(13) 0.638(2) 0.096(6) Uani 0.332(10) 1 d D U P C -1
H3A_81 H 0.198973 1.026474 0.648723 0.115 Uiso 0.332(10) 1 calc R U P C -1
H3B_81 H 0.249870 1.012950 0.652328 0.115 Uiso 0.332(10) 1 calc R U P C -1
C4_81 C 0.2162(14) 0.9679(13) 0.499(3) 0.099(6) Uani 0.332(10) 1 d D U P C -1
H4A_81 H 0.188712 0.944068 0.490598 0.119 Uiso 0.332(10) 1 calc R U P C -1
H4B_81 H 0.239847 0.937035 0.488730 0.119 Uiso 0.332(10) 1 calc R U P C -1
C5_81 C 0.2165(18) 1.019(2) 0.366(4) 0.113(9) Uani 0.332(10) 1 d D U P C -1
H5A_81 H 0.209497 0.995525 0.281192 0.169 Uiso 0.332(10) 1 calc R U P C -1
H5B_81 H 0.245239 1.037822 0.362115 0.169 Uiso 0.332(10) 1 calc R U P C -1
H5C_81 H 0.194931 1.051900 0.376422 0.169 Uiso 0.332(10) 1 calc R U P C -1
C1_82 C 0.248(2) 0.938(3) 0.853(6) 0.096(9) Uani 0.168(10) 1 d D U P C -2
H1A_82 H 0.259352 0.966539 0.924692 0.144 Uiso 0.168(10) 1 calc R U P C -2
H1B_82 H 0.271409 0.917095 0.810295 0.144 Uiso 0.168(10) 1 calc R U P C -2
H1C_82 H 0.228811 0.906793 0.891809 0.144 Uiso 0.168(10) 1 calc R U P C -2
C2_82 C 0.218(2) 0.982(3) 0.734(5) 0.095(6) Uani 0.168(10) 1 d D U P C -2
H2A_82 H 0.189912 0.990372 0.770379 0.114 Uiso 0.168(10) 1 calc R U P C -2
H2B_82 H 0.233258 1.022648 0.725446 0.114 Uiso 0.168(10) 1 calc R U P C -2
C3_82 C 0.211(2) 0.955(2) 0.597(5) 0.097(6) Uani 0.168(10) 1 d D U P C -2
H3A_82 H 0.228734 0.916912 0.587347 0.116 Uiso 0.168(10) 1 calc R U P C -2
H3B_82 H 0.179955 0.942492 0.582893 0.116 Uiso 0.168(10) 1 calc R U P C -2
C4_82 C 0.221(3) 1.002(3) 0.493(5) 0.099(7) Uani 0.168(10) 1 d D U P C -2
H4A_82 H 0.251859 1.014105 0.511398 0.119 Uiso 0.168(10) 1 calc R U P C -2
H4B_82 H 0.203614 1.040120 0.508445 0.119 Uiso 0.168(10) 1 calc R U P C -2
C5_82 C 0.214(3) 0.983(4) 0.326(5) 0.104(10) Uani 0.168(10) 1 d D U P C -2
H5A_82 H 0.213634 1.022225 0.272127 0.157 Uiso 0.168(10) 1 calc R U P C -2
H5B_82 H 0.187165 0.960290 0.309621 0.157 Uiso 0.168(10) 1 calc R U P C -2
H5C_82 H 0.238535 0.956819 0.300330 0.157 Uiso 0.168(10) 1 calc R U P C -2
C1_91 C 0.2890(11) 0.504(2) 0.591(3) 0.082(7) Uani 0.372(9) 1 d D U P D -1
H1A_91 H 0.309594 0.508857 0.669630 0.124 Uiso 0.372(9) 1 calc R U P D -1
H1B_91 H 0.268410 0.470355 0.608794 0.124 Uiso 0.372(9) 1 calc R U P D -1
H1C_91 H 0.273272 0.543948 0.575351 0.124 Uiso 0.372(9) 1 calc R U P D -1
C2_91 C 0.3162(9) 0.4856(12) 0.4519(19) 0.064(4) Uani 0.372(9) 1 d D U P D -1
H2A_91 H 0.339372 0.517417 0.444285 0.077 Uiso 0.372(9) 1 calc R U P D -1
H2B_91 H 0.330518 0.444356 0.469322 0.077 Uiso 0.372(9) 1 calc R U P D -1
C3_91 C 0.2924(7) 0.4816(11) 0.3192(15) 0.060(4) Uani 0.372(9) 1 d D U P D -1
H3A_91 H 0.266787 0.509635 0.318948 0.072 Uiso 0.372(9) 1 calc R U P D -1
H3B_91 H 0.281895 0.437724 0.304747 0.072 Uiso 0.372(9) 1 calc R U P D -1
C4_91 C 0.3190(7) 0.4995(14) 0.207(2) 0.066(4) Uani 0.372(9) 1 d D U P D -1
H4A_91 H 0.342755 0.468376 0.204309 0.079 Uiso 0.372(9) 1 calc R U P D -1
H4B_91 H 0.332394 0.540861 0.230310 0.079 Uiso 0.372(9) 1 calc R U P D -1
C5_91 C 0.2961(11) 0.5057(19) 0.046(3) 0.082(7) Uani 0.372(9) 1 d D U P D -1
H5A_91 H 0.318811 0.505259 -0.018582 0.123 Uiso 0.372(9) 1 calc R U P D -1
H5B_91 H 0.279813 0.545350 0.037334 0.123 Uiso 0.372(9) 1 calc R U P D -1
H5C_91 H 0.276439 0.469966 0.027958 0.123 Uiso 0.372(9) 1 calc R U P D -1
C1_92 C 0.334(2) 0.504(3) 0.615(5) 0.070(8) Uani 0.128(9) 1 d D U P D -2
H1A_92 H 0.358138 0.479065 0.654528 0.105 Uiso 0.128(9) 1 calc R U P D -2
H1B_92 H 0.310167 0.503292 0.677657 0.105 Uiso 0.128(9) 1 calc R U P D -2
H1C_92 H 0.342774 0.547140 0.599912 0.105 Uiso 0.128(9) 1 calc R U P D -2
C2_92 C 0.316(3) 0.471(2) 0.465(5) 0.064(5) Uani 0.128(9) 1 d D U P D -2
H2A_92 H 0.341191 0.452088 0.423035 0.077 Uiso 0.128(9) 1 calc R U P D -2
H2B_92 H 0.296408 0.435004 0.485454 0.077 Uiso 0.128(9) 1 calc R U P D -2
C3_92 C 0.2928(17) 0.510(3) 0.363(4) 0.063(4) Uani 0.128(9) 1 d D U P D -2
H3A_92 H 0.299878 0.555382 0.381607 0.076 Uiso 0.128(9) 1 calc R U P D -2
H3B_92 H 0.261259 0.505035 0.369024 0.076 Uiso 0.128(9) 1 calc R U P D -2
C4_92 C 0.304(2) 0.495(3) 0.224(4) 0.066(5) Uani 0.128(9) 1 d D U P D -2
H4A_92 H 0.277177 0.492722 0.166485 0.079 Uiso 0.128(9) 1 calc R U P D -2
H4B_92 H 0.317019 0.451916 0.226548 0.079 Uiso 0.128(9) 1 calc R U P D -2
C5_92 C 0.339(2) 0.543(4) 0.145(7) 0.081(8) Uani 0.128(9) 1 d D U P D -2
H5A_92 H 0.331035 0.587260 0.159328 0.121 Uiso 0.128(9) 1 calc R U P D -2
H5B_92 H 0.337371 0.533765 0.047720 0.121 Uiso 0.128(9) 1 calc R U P D -2
H5C_92 H 0.368616 0.535781 0.182505 0.121 Uiso 0.128(9) 1 calc R U P D -2

loop_
_atom_site_aniso_label
_atom_site_aniso_U_11
_atom_site_aniso_U_22
_atom_site_aniso_U_33
_atom_site_aniso_U_23
_atom_site_aniso_U_13
_atom_site_aniso_U_12
N1 0.023(2) 0.045(3) 0.026(2) 0.001(2) 0.0027(18) 0.001(2)
C1_1 0.028(3) 0.038(3) 0.029(3) 0.000(2) 0.003(2) 0.002(2)
C2_1 0.028(3) 0.053(4) 0.026(3) 0.000(3) 0.004(2) 0.004(3)
C3_1 0.030(3) 0.058(4) 0.028(3) 0.001(3) 0.008(2) 0.005(3)
C4_1 0.028(3) 0.053(4) 0.029(3) 0.004(3) 0.009(2) 0.003(3)
C5_1 0.034(3) 0.065(4) 0.035(4) 0.007(3) 0.005(3) -0.008(3)
C6_1 0.027(3) 0.072(5) 0.038(4) 0.005(3) 0.006(3) 0.011(3)
C7_1 0.035(3) 0.056(4) 0.029(3) 0.006(3) 0.005(2) 0.001(3)
C8_1 0.034(3) 0.058(4) 0.029(3) -0.003(3) 0.004(2) 0.004(3)
C9_1 0.023(3) 0.041(3) 0.033(3) 0.003(2) 0.006(2) 0.005(2)
C10_1 0.029(3) 0.040(3) 0.047(4) -0.002(3) 0.011(3) 0.002(2)
C11_1 0.036(3) 0.040(4) 0.062(5) 0.007(3) 0.011(3) 0.002(3)
C12_1 0.041(4) 0.053(4) 0.056(5) 0.022(3) 0.003(3) 0.006(3)
C13_1 0.034(3) 0.055(4) 0.038(4) 0.012(3) -0.001(3) -0.001(3)
C14_1 0.026(3) 0.045(3) 0.028(3) 0.002(2) 0.003(2) 0.001(2)
C15_1 0.034(3) 0.042(4) 0.055(4) -0.013(3) 0.005(3) 0.001(3)
C16_1 0.038(4) 0.051(4) 0.066(5) -0.011(4) 0.001(3) -0.003(3)
C17_1 0.050(5) 0.058(5) 0.091(7) -0.031(5) 0.009(4) 0.004(4)
C18_1 0.028(3) 0.047(4) 0.031(3) -0.002(3) 0.002(2) 0.001(2)
C19_1 0.041(4) 0.060(4) 0.031(3) -0.004(3) 0.005(3) 0.002(3)
C20_1 0.032(3) 0.053(4) 0.045(4) -0.006(3) 0.000(3) -0.004(3)
N1_2 0.028(2) 0.040(3) 0.036(3) 0.005(2) 0.001(2) 0.001(2)
C1_2 0.029(3) 0.045(4) 0.032(3) 0.000(3) 0.000(2) 0.003(2)
C2_2 0.033(3) 0.040(3) 0.038(3) 0.001(3) 0.000(2) 0.001(3)
C3_2 0.036(3) 0.043(4) 0.051(4) 0.010(3) -0.002(3) -0.001(3)
C4_2 0.034(3) 0.045(4) 0.044(4) 0.007(3) 0.002(3) -0.002(3)
C5_2 0.038(3) 0.047(4) 0.046(4) -0.009(3) 0.000(3) 0.005(3)
C6_2 0.035(3) 0.047(4) 0.047(4) 0.003(3) 0.000(3) 0.005(3)
C7_2 0.039(4) 0.051(4) 0.057(4) 0.003(3) -0.001(3) -0.005(3)
C8_2 0.040(4) 0.055(4) 0.057(5) 0.017(3) 0.011(3) 0.000(3)
C9_2 0.023(3) 0.043(3) 0.037(3) 0.004(3) 0.003(2) 0.000(2)
C10_2 0.026(3) 0.046(3) 0.037(3) 0.001(3) 0.002(2) 0.002(2)
C11_2 0.033(3) 0.044(4) 0.048(4) -0.002(3) 0.001(3) 0.005(3)
C12_2 0.036(3) 0.048(4) 0.049(4) 0.008(3) -0.001(3) 0.005(3)
C13_2 0.037(3) 0.053(4) 0.038(4) 0.010(3) 0.000(3) 0.000(3)
C14_2 0.026(3) 0.049(4) 0.036(3) 0.002(3) 0.004(2) 0.001(2)
C15_2 0.034(3) 0.051(4) 0.036(3) 0.000(3) 0.005(3) 0.004(3)
C16_2 0.038(4) 0.065(5) 0.038(4) -0.008(3) 0.003(3) 0.003(3)
C17_2 0.038(4) 0.072(5) 0.039(4) -0.001(3) 0.011(3) 0.008(3)
C18_2 0.032(3) 0.067(4) 0.031(3) -0.002(3) 0.003(2) 0.007(3)
C19_2 0.043(4) 0.065(5) 0.038(4) -0.006(3) -0.002(3) 0.005(3)
C20_2 0.034(4) 0.107(7) 0.037(4) -0.002(4) 0.007(3) -0.001(4)
P1_3 0.0261(7) 0.0420(8) 0.0265(7) 0.0017(6) 0.0032(5) 0.0031(6)
P2_3 0.0284(7) 0.0436(9) 0.0288(8) -0.0002(6) 0.0024(5) 0.0003(6)
O1_3 0.029(2) 0.046(2) 0.025(2) 0.0015(17) 0.0039(16) 0.0029(17)
O2_3 0.030(2) 0.046(2) 0.026(2) 0.0001(17) 0.0047(16) 0.0005(18)
C1_3 0.032(3) 0.034(3) 0.026(3) 0.000(2) 0.002(2) 0.001(2)
C2_3 0.028(3) 0.042(3) 0.032(3) 0.002(2) 0.005(2) 0.007(2)
Be1_3 0.032(4) 0.043(4) 0.026(4) 0.001(3) 0.004(3) 0.004(3)
C1_5 0.029(3) 0.038(3) 0.032(3) 0.005(2) 0.005(2) 0.004(2)
C2_5 0.035(3) 0.040(3) 0.033(3) 0.002(3) 0.005(2) 0.003(2)
C3_5 0.044(4) 0.039(3) 0.038(3) 0.000(3) 0.009(3) 0.005(3)
C4_5 0.045(4) 0.040(4) 0.049(4) 0.002(3) 0.016(3) 0.008(3)
C5_5 0.034(3) 0.044(4) 0.049(4) 0.009(3) 0.011(3) 0.009(3)
C6_5 0.031(3) 0.041(3) 0.041(4) 0.012(3) 0.005(2) 0.001(3)
C7_5 0.038(3) 0.044(4) 0.039(4) -0.002(3) -0.001(3) 0.001(3)
C8_5 0.055(4) 0.046(4) 0.046(4) -0.006(3) 0.005(3) 0.006(3)
C9_5 0.039(4) 0.047(4) 0.077(5) 0.007(4) 0.013(3) 0.010(3)
C10_5 0.030(3) 0.051(4) 0.043(4) 0.012(3) 0.000(3) 0.007(3)
O1_6 0.031(2) 0.043(2) 0.035(2) 0.0036(18) 0.0076(17) 0.0038(17)
C1_6 0.037(3) 0.052(4) 0.038(3) 0.005(3) 0.011(3) -0.001(3)
C2_6 0.051(4) 0.055(4) 0.049(4) 0.011(3) 0.004(3) -0.006(3)
C3A_6 0.046(7) 0.049(7) 0.049(8) 0.008(6) 0.002(6) 0.006(5)
C3B_6 0.057(11) 0.050(10) 0.054(11) 0.012(9) -0.002(9) 0.012(8)
C4_6 0.041(4) 0.045(4) 0.055(4) 0.006(3) 0.008(3) 0.014(3)
O1_7 0.027(2) 0.049(2) 0.028(2) -0.0046(18) 0.0030(16) 0.0057(17)
C1_7 0.031(3) 0.051(4) 0.035(3) -0.002(3) 0.001(2) 0.009(3)
C2_7 0.037(4) 0.074(5) 0.040(4) -0.008(3) 0.005(3) 0.014(3)
C3_7 0.045(4) 0.069(5) 0.036(4) -0.010(3) 0.003(3) 0.012(3)
C4_7 0.036(3) 0.053(4) 0.031(3) -0.005(3) 0.000(2) 0.003(3)
C1_81 0.081(14) 0.098(15) 0.110(15) 0.025(13) 0.007(13) -0.001(13)
C2_81 0.079(9) 0.089(10) 0.114(10) -0.002(9) 0.010(9) 0.009(9)
C3_81 0.078(8) 0.092(10) 0.119(10) -0.004(9) 0.005(8) 0.006(8)
C4_81 0.080(9) 0.095(11) 0.122(10) -0.004(9) 0.003(9) 0.006(9)
C5_81 0.090(14) 0.113(16) 0.134(16) -0.019(15) 0.012(14) 0.006(15)
C1_82 0.083(15) 0.097(16) 0.108(16) 0.009(15) 0.015(14) 0.004(15)
C2_82 0.079(9) 0.094(11) 0.113(11) 0.001(10) 0.007(9) 0.006(9)
C3_82 0.080(9) 0.093(10) 0.118(10) -0.004(9) 0.005(9) 0.008(9)
C4_82 0.081(9) 0.095(11) 0.121(11) -0.004(10) 0.006(9) 0.006(9)
C5_82 0.087(15) 0.095(17) 0.132(16) -0.018(16) 0.008(15) -0.004(15)
C1_91 0.077(13) 0.084(13) 0.087(13) 0.001(12) 0.011(12) -0.008(11)
C2_91 0.070(7) 0.060(8) 0.063(8) 0.014(7) 0.015(7) 0.008(7)
C3_91 0.066(7) 0.056(7) 0.059(7) 0.011(6) 0.014(6) 0.005(6)
C4_91 0.066(8) 0.061(7) 0.070(8) 0.013(7) 0.011(7) 0.004(7)
C5_91 0.076(13) 0.077(12) 0.093(14) 0.005(12) 0.007(12) -0.001(11)
C1_92 0.070(14) 0.067(15) 0.074(15) 0.008(14) 0.016(14) 0.006(14)
C2_92 0.069(8) 0.060(9) 0.064(8) 0.012(8) 0.014(8) 0.006(8)
C3_92 0.067(8) 0.058(8) 0.065(8) 0.013(7) 0.013(7) 0.007(7)
C4_92 0.069(9) 0.060(8) 0.070(9) 0.010(8) 0.012(8) 0.006(8)
C5_92 0.078(15) 0.077(15) 0.088(15) 0.005(14) 0.009(14) 0.004(14)

loop_
_atom_type_symbol
_atom_type_description
_atom_type_scat_dispersion_real
_atom_type_scat_dispersion_imag
_atom_type_scat_source
C C 0.0181 0.0091 'International Tables Vol C Tables 4.2.6.8 and 6.1.1.4'
H H 0.0000 0.0000 'International Tables Vol C Tables 4.2.6.8 and 6.1.1.4'
Be Be 0.0038 0.0014 'International Tables Vol C Tables 4.2.6.8 and 6.1.1.4'
N N 0.0311 0.0180 'International Tables Vol C Tables 4.2.6.8 and 6.1.1.4'
O O 0.0492 0.0322 'International Tables Vol C Tables 4.2.6.8 and 6.1.1.4'
P P 0.2955 0.4335 'International Tables Vol C Tables 4.2.6.8 and 6.1.1.4'

loop_
_exptl_crystal_face_index_h
_exptl_crystal_face_index_k
_exptl_crystal_face_index_l
_exptl_crystal_face_perp_dist
0 0 1 0.0214
-1 -1 -1 0.0354
-1 1 0 0.0600
1 1 0 0.0333
-1 -1 0 0.0326
1 0 0 0.0281
-1 0 0 0.0495
1 1 -1 0.0370
-1 -1 1 0.0242
2 -2 1 0.0331
1 2 2 0.0193
-2 -1 1 0.0201
1 -2 -1 0.0484
2 1 -1 0.0317

loop_
_geom_angle_atom_site_label_1
_geom_angle_atom_site_label_2
_geom_angle_atom_site_label_3
_geom_angle
_geom_angle_site_symmetry_1
_geom_angle_site_symmetry_3
_geom_angle_publ_flag
C1_1 N1 C9_1 126.4(5) . . ?
C1_1 N1 C4_1 111.2(5) . . ?
C9_1 N1 C4_1 119.3(5) . . ?
C1_3 C1_1 N1 123.9(5) . . ?
C1_3 C1_1 C2_1 127.0(5) . . ?
N1 C1_1 C2_1 108.9(5) . . ?
C7_1 C2_1 C8_1 109.0(5) . . ?
C7_1 C2_1 C1_1 113.3(5) . . ?
C8_1 C2_1 C1_1 112.8(5) . . ?
C7_1 C2_1 C3_1 110.6(5) . . ?
C8_1 C2_1 C3_1 108.4(5) . . ?
C1_1 C2_1 C3_1 102.4(5) . . ?
C4_1 C3_1 C2_1 107.3(5) . . ?
N1 C4_1 C5_1 111.7(5) . . ?
N1 C4_1 C3_1 102.0(5) . . ?
C5_1 C4_1 C3_1 111.5(5) . . ?
N1 C4_1 C6_1 112.4(5) . . ?
C5_1 C4_1 C6_1 108.6(6) . . ?
C3_1 C4_1 C6_1 110.6(5) . . ?
C10_1 C9_1 C14_1 120.6(6) . . ?
C10_1 C9_1 N1 120.4(6) . . ?
C14_1 C9_1 N1 118.8(5) . . ?
C11_1 C10_1 C9_1 118.5(6) . . ?
C11_1 C10_1 C15_1 119.7(6) . . ?
C9_1 C10_1 C15_1 121.8(6) . . ?
C12_1 C11_1 C10_1 121.3(7) . . ?
C11_1 C12_1 C13_1 120.6(6) . . ?
C12_1 C13_1 C14_1 120.4(7) . . ?
C13_1 C14_1 C9_1 118.6(6) . . ?
C13_1 C14_1 C18_1 118.8(6) . . ?
C9_1 C14_1 C18_1 122.5(5) . . ?
C10_1 C15_1 C16_1 111.6(6) . . ?
C10_1 C15_1 C17_1 113.3(6) . . ?
C16_1 C15_1 C17_1 110.0(6) . . ?
C14_1 C18_1 C19_1 109.5(5) . . ?
C14_1 C18_1 C20_1 113.2(5) . . ?
C19_1 C18_1 C20_1 109.8(5) . . ?
C9_2 N1_2 C1_2 120.8(5) . . ?
C9_2 N1_2 C4_2 122.8(5) . . ?
C1_2 N1_2 C4_2 111.1(5) . . ?
N1_2 C1_2 C2_2 102.4(5) . . ?
N1_2 C1_2 P2_3 110.5(4) . . ?
C2_2 C1_2 P2_3 115.3(4) . . ?
C6_2 C2_2 C5_2 109.7(5) . . ?
C6_2 C2_2 C1_2 111.1(5) . . ?
C5_2 C2_2 C1_2 112.8(5) . . ?
C6_2 C2_2 C3_2 111.7(5) . . ?
C5_2 C2_2 C3_2 110.9(5) . . ?
C1_2 C2_2 C3_2 100.4(5) . . ?
C2_2 C3_2 C4_2 107.7(5) . . ?
N1_2 C4_2 C7_2 111.0(5) . . ?
N1_2 C4_2 C8_2 115.2(6) . . ?
C7_2 C4_2 C8_2 107.1(6) . . ?
N1_2 C4_2 C3_2 101.8(5) . . ?
C7_2 C4_2 C3_2 112.5(6) . . ?
C8_2 C4_2 C3_2 109.4(6) . . ?
C14_2 C9_2 C10_2 119.0(6) . . ?
C14_2 C9_2 N1_2 118.7(5) . . ?
C10_2 C9_2 N1_2 122.2(5) . . ?
C11_2 C10_2 C9_2 119.1(6) . . ?
C11_2 C10_2 C15_2 117.3(6) . . ?
C9_2 C10_2 C15_2 123.5(6) . . ?
C12_2 C11_2 C10_2 121.5(6) . . ?
C11_2 C12_2 C13_2 119.7(6) . . ?
C12_2 C13_2 C14_2 120.9(6) . . ?
C13_2 C14_2 C9_2 119.7(6) . . ?
C13_2 C14_2 C18_2 116.8(6) . . ?
C9_2 C14_2 C18_2 123.4(6) . . ?
C16_2 C15_2 C10_2 111.2(6) . . ?
C16_2 C15_2 C17_2 109.4(6) . . ?
C10_2 C15_2 C17_2 111.9(5) . . ?
C14_2 C18_2 C20_2 111.0(6) . . ?
C14_2 C18_2 C19_2 112.1(5) . . ?
C20_2 C18_2 C19_2 109.9(6) . . ?
C1_3 P1_3 C2_3 96.8(3) . . ?
C1_3 P1_3 C1_5 106.5(3) . . ?
C2_3 P1_3 C1_5 100.9(3) . . ?
C2_3 P2_3 C1_2 103.3(3) . . ?
C1_3 O1_3 Be1_3 122.7(5) . . ?
C2_3 O2_3 Be1_3 120.7(5) . . ?
O1_3 C1_3 C1_1 121.8(5) . . ?
O1_3 C1_3 P1_3 118.7(4) . . ?
C1_1 C1_3 P1_3 119.5(4) . . ?
O2_3 C2_3 P2_3 129.7(5) . . ?
O2_3 C2_3 P1_3 119.6(4) . . ?
P2_3 C2_3 P1_3 110.7(3) . . ?
O1_3 Be1_3 O2_3 117.8(5) . . ?
O1_3 Be1_3 O1_6 106.9(5) . . ?
O2_3 Be1_3 O1_6 109.5(5) . . ?
O1_3 Be1_3 O1_7 118.2(6) . . ?
O2_3 Be1_3 O1_7 104.8(5) . . ?
O1_6 Be1_3 O1_7 97.5(4) . . ?
C6_5 C1_5 C2_5 119.5(6) . . ?
C6_5 C1_5 P1_3 115.0(5) . . ?
C2_5 C1_5 P1_3 125.5(4) . . ?
C3_5 C2_5 C1_5 119.5(6) . . ?
C3_5 C2_5 C7_5 116.6(6) . . ?
C1_5 C2_5 C7_5 123.8(6) . . ?
C2_5 C3_5 C4_5 118.9(6) . . ?
C2_5 C3_5 C8_5 122.1(6) . . ?
C4_5 C3_5 C8_5 119.0(6) . . ?
C5_5 C4_5 C3_5 122.0(6) . . ?
C4_5 C5_5 C6_5 119.5(6) . . ?
C4_5 C5_5 C9_5 119.0(6) . . ?
C6_5 C5_5 C9_5 121.4(7) . . ?
C5_5 C6_5 C1_5 119.7(6) . . ?
C5_5 C6_5 C10_5 117.2(6) . . ?
C1_5 C6_5 C10_5 123.0(6) . . ?
C4_6 O1_6 C1_6 109.1(5) . . ?
C4_6 O1_6 Be1_3 123.3(5) . . ?
C1_6 O1_6 Be1_3 120.6(5) . . ?
O1_6 C1_6 C2_6 106.6(5) . . ?
C1_6 C2_6 C3A_6 104.2(7) . . ?
C1_6 C2_6 C3B_6 104.9(10) . . ?
C4_6 C3A_6 C2_6 104.3(10) . . ?
C4_6 C3B_6 C2_6 106.2(15) . . ?
C3B_6 C4_6 O1_6 107.7(11) . . ?
O1_6 C4_6 C3A_6 106.6(7) . . ?
C4_7 O1_7 C1_7 109.6(4) . . ?
C4_7 O1_7 Be1_3 126.0(5) . . ?
C1_7 O1_7 Be1_3 121.8(5) . . ?
O1_7 C1_7 C2_7 105.4(5) . . ?
C1_7 C2_7 C3_7 103.5(6) . . ?
C2_7 C3_7 C4_7 102.4(5) . . ?
O1_7 C4_7 C3_7 105.2(5) . . ?
C3_81 C2_81 C1_81 117.8(17) . . ?
C4_81 C3_81 C2_81 112.6(19) . . ?
C3_81 C4_81 C5_81 119.3(18) . . ?
C3_82 C2_82 C1_82 118.9(19) . . ?
C4_82 C3_82 C2_82 111(2) . . ?
C3_82 C4_82 C5_82 120(2) . . ?
C3_91 C2_91 C1_91 119.3(17) . . ?
C2_91 C3_91 C4_91 112.7(18) . . ?
C3_91 C4_91 C5_91 120.1(16) . . ?
C3_92 C2_92 C1_92 119(2) . . ?
C2_92 C3_92 C4_92 112(2) . . ?
C3_92 C4_92 C5_92 119(2) . . ?

loop_
_geom_bond_atom_site_label_1
_geom_bond_atom_site_label_2
_geom_bond_distance
_geom_bond_site_symmetry_2
_geom_bond_publ_flag
N1 C1_1 1.415(7) . ?
N1 C9_1 1.428(8) . ?
N1 C4_1 1.490(7) . ?
C1_1 C1_3 1.365(8) . ?
C1_1 C2_1 1.546(8) . ?
C2_1 C7_1 1.531(9) . ?
C2_1 C8_1 1.532(9) . ?
C2_1 C3_1 1.551(8) . ?
C3_1 C4_1 1.529(9) . ?
C4_1 C5_1 1.520(10) . ?
C4_1 C6_1 1.535(9) . ?
C9_1 C10_1 1.407(8) . ?
C9_1 C14_1 1.412(8) . ?
C10_1 C11_1 1.396(10) . ?
C10_1 C15_1 1.516(10) . ?
C11_1 C12_1 1.370(11) . ?
C12_1 C13_1 1.384(10) . ?
C13_1 C14_1 1.403(9) . ?
C14_1 C18_1 1.506(9) . ?
C15_1 C16_1 1.522(9) . ?
C15_1 C17_1 1.525(10) . ?
C18_1 C19_1 1.528(9) . ?
C18_1 C20_1 1.543(8) . ?
N1_2 C9_2 1.443(8) . ?
N1_2 C1_2 1.482(7) . ?
N1_2 C4_2 1.492(8) . ?
C1_2 C2_2 1.540(9) . ?
C1_2 P2_3 1.876(7) . ?
C2_2 C6_2 1.525(8) . ?
C2_2 C5_2 1.526(9) . ?
C2_2 C3_2 1.548(9) . ?
C3_2 C4_2 1.558(9) . ?
C4_2 C7_2 1.514(10) . ?
C4_2 C8_2 1.533(9) . ?
C9_2 C14_2 1.413(9) . ?
C9_2 C10_2 1.415(9) . ?
C10_2 C11_2 1.402(9) . ?
C10_2 C15_2 1.518(9) . ?
C11_2 C12_2 1.371(10) . ?
C12_2 C13_2 1.389(10) . ?
C13_2 C14_2 1.394(9) . ?
C14_2 C18_2 1.528(9) . ?
C15_2 C16_2 1.517(10) . ?
C15_2 C17_2 1.542(9) . ?
C18_2 C20_2 1.532(10) . ?
C18_2 C19_2 1.540(9) . ?
P1_3 C1_3 1.829(6) . ?
P1_3 C2_3 1.875(7) . ?
P1_3 C1_5 1.880(6) . ?
P2_3 C2_3 1.702(6) . ?
O1_3 C1_3 1.362(7) . ?
O1_3 Be1_3 1.538(9) . ?
O2_3 C2_3 1.324(7) . ?
O2_3 Be1_3 1.580(9) . ?
Be1_3 O1_6 1.716(9) . ?
Be1_3 O1_7 1.718(9) . ?
C1_5 C6_5 1.421(8) . ?
C1_5 C2_5 1.424(9) . ?
C2_5 C3_5 1.407(9) . ?
C2_5 C7_5 1.492(9) . ?
C3_5 C4_5 1.408(9) . ?
C3_5 C8_5 1.498(10) . ?
C4_5 C5_5 1.383(10) . ?
C5_5 C6_5 1.402(9) . ?
C5_5 C9_5 1.512(9) . ?
C6_5 C10_5 1.503(10) . ?
O1_6 C4_6 1.451(8) . ?
O1_6 C1_6 1.455(7) . ?
C1_6 C2_6 1.499(10) . ?
C2_6 C3A_6 1.505(16) . ?
C2_6 C3B_6 1.54(3) . ?
C3A_6 C4_6 1.491(16) . ?
C3B_6 C4_6 1.42(2) . ?
O1_7 C4_7 1.443(7) . ?
O1_7 C1_7 1.459(7) . ?
C1_7 C2_7 1.500(10) . ?
C2_7 C3_7 1.508(10) . ?
C3_7 C4_7 1.509(9) . ?
C1_81 C2_81 1.71(2) . ?
C2_81 C3_81 1.474(18) . ?
C3_81 C4_81 1.473(18) . ?
C4_81 C5_81 1.70(2) . ?
C1_82 C2_82 1.70(2) . ?
C2_82 C3_82 1.476(18) . ?
C3_82 C4_82 1.474(18) . ?
C4_82 C5_82 1.70(2) . ?
C1_91 C2_91 1.70(2) . ?
C2_91 C3_91 1.469(17) . ?
C3_91 C4_91 1.471(17) . ?
C4_91 C5_91 1.70(2) . ?
C1_92 C2_92 1.70(2) . ?
C2_92 C3_92 1.470(18) . ?
C3_92 C4_92 1.471(18) . ?
C4_92 C5_92 1.70(2) . ?

loop_
_geom_torsion_atom_site_label_1
_geom_torsion_atom_site_label_2
_geom_torsion_atom_site_label_3
_geom_torsion_atom_site_label_4
_geom_torsion
_geom_torsion_site_symmetry_1
_geom_torsion_site_symmetry_2
_geom_torsion_site_symmetry_3
_geom_torsion_site_symmetry_4
_geom_torsion_publ_flag
C9_1 N1 C1_1 C1_3 -39.0(9) . . . . ?
C4_1 N1 C1_1 C1_3 161.1(6) . . . . ?
C9_1 N1 C1_1 C2_1 145.7(6) . . . . ?
C4_1 N1 C1_1 C2_1 -14.2(7) . . . . ?
C1_3 C1_1 C2_1 C7_1 -60.4(8) . . . . ?
N1 C1_1 C2_1 C7_1 114.7(6) . . . . ?
C1_3 C1_1 C2_1 C8_1 64.1(8) . . . . ?
N1 C1_1 C2_1 C8_1 -120.8(5) . . . . ?
C1_3 C1_1 C2_1 C3_1 -179.5(6) . . . . ?
N1 C1_1 C2_1 C3_1 -4.5(7) . . . . ?
C7_1 C2_1 C3_1 C4_1 -100.3(6) . . . . ?
C8_1 C2_1 C3_1 C4_1 140.2(6) . . . . ?
C1_1 C2_1 C3_1 C4_1 20.7(7) . . . . ?
C1_1 N1 C4_1 C5_1 -92.6(6) . . . . ?
C9_1 N1 C4_1 C5_1 105.9(6) . . . . ?
C1_1 N1 C4_1 C3_1 26.6(6) . . . . ?
C9_1 N1 C4_1 C3_1 -134.9(6) . . . . ?
C1_1 N1 C4_1 C6_1 145.1(5) . . . . ?
C9_1 N1 C4_1 C6_1 -16.4(8) . . . . ?
C2_1 C3_1 C4_1 N1 -28.6(7) . . . . ?
C2_1 C3_1 C4_1 C5_1 90.7(6) . . . . ?
C2_1 C3_1 C4_1 C6_1 -148.3(6) . . . . ?
C1_1 N1 C9_1 C10_1 -70.2(8) . . . . ?
C4_1 N1 C9_1 C10_1 88.3(7) . . . . ?
C1_1 N1 C9_1 C14_1 116.2(7) . . . . ?
C4_1 N1 C9_1 C14_1 -85.4(7) . . . . ?
C14_1 C9_1 C10_1 C11_1 1.6(9) . . . . ?
N1 C9_1 C10_1 C11_1 -171.9(5) . . . . ?
C14_1 C9_1 C10_1 C15_1 -177.8(6) . . . . ?
N1 C9_1 C10_1 C15_1 8.6(9) . . . . ?
C9_1 C10_1 C11_1 C12_1 0.3(10) . . . . ?
C15_1 C10_1 C11_1 C12_1 179.8(6) . . . . ?
C10_1 C11_1 C12_1 C13_1 -1.0(11) . . . . ?
C11_1 C12_1 C13_1 C14_1 -0.2(11) . . . . ?
C12_1 C13_1 C14_1 C9_1 2.1(9) . . . . ?
C12_1 C13_1 C14_1 C18_1 -175.6(6) . . . . ?
C10_1 C9_1 C14_1 C13_1 -2.8(9) . . . . ?
N1 C9_1 C14_1 C13_1 170.8(5) . . . . ?
C10_1 C9_1 C14_1 C18_1 174.7(5) . . . . ?
N1 C9_1 C14_1 C18_1 -11.6(8) . . . . ?
C11_1 C10_1 C15_1 C16_1 -82.0(8) . . . . ?
C9_1 C10_1 C15_1 C16_1 97.5(7) . . . . ?
C11_1 C10_1 C15_1 C17_1 42.8(9) . . . . ?
C9_1 C10_1 C15_1 C17_1 -137.7(7) . . . . ?
C13_1 C14_1 C18_1 C19_1 65.0(7) . . . . ?
C9_1 C14_1 C18_1 C19_1 -112.5(6) . . . . ?
C13_1 C14_1 C18_1 C20_1 -57.9(7) . . . . ?
C9_1 C14_1 C18_1 C20_1 124.6(6) . . . . ?
C9_2 N1_2 C1_2 C2_2 170.3(5) . . . . ?
C4_2 N1_2 C1_2 C2_2 -34.9(6) . . . . ?
C9_2 N1_2 C1_2 P2_3 46.9(6) . . . . ?
C4_2 N1_2 C1_2 P2_3 -158.2(4) . . . . ?
N1_2 C1_2 C2_2 C6_2 158.1(5) . . . . ?
P2_3 C1_2 C2_2 C6_2 -81.8(6) . . . . ?
N1_2 C1_2 C2_2 C5_2 -78.2(6) . . . . ?
P2_3 C1_2 C2_2 C5_2 41.9(7) . . . . ?
N1_2 C1_2 C2_2 C3_2 39.8(6) . . . . ?
P2_3 C1_2 C2_2 C3_2 159.9(4) . . . . ?
C6_2 C2_2 C3_2 C4_2 -150.9(6) . . . . ?
C5_2 C2_2 C3_2 C4_2 86.4(7) . . . . ?
C1_2 C2_2 C3_2 C4_2 -33.0(7) . . . . ?
C9_2 N1_2 C4_2 C7_2 -72.2(7) . . . . ?
C1_2 N1_2 C4_2 C7_2 133.5(6) . . . . ?
C9_2 N1_2 C4_2 C8_2 49.7(8) . . . . ?
C1_2 N1_2 C4_2 C8_2 -104.6(6) . . . . ?
C9_2 N1_2 C4_2 C3_2 167.9(5) . . . . ?
C1_2 N1_2 C4_2 C3_2 13.6(7) . . . . ?
C2_2 C3_2 C4_2 N1_2 13.0(7) . . . . ?
C2_2 C3_2 C4_2 C7_2 -105.9(6) . . . . ?
C2_2 C3_2 C4_2 C8_2 135.3(6) . . . . ?
C1_2 N1_2 C9_2 C14_2 -110.7(6) . . . . ?
C4_2 N1_2 C9_2 C14_2 97.4(7) . . . . ?
C1_2 N1_2 C9_2 C10_2 66.1(8) . . . . ?
C4_2 N1_2 C9_2 C10_2 -85.7(7) . . . . ?
C14_2 C9_2 C10_2 C11_2 0.1(9) . . . . ?
N1_2 C9_2 C10_2 C11_2 -176.8(6) . . . . ?
C14_2 C9_2 C10_2 C15_2 176.3(6) . . . . ?
N1_2 C9_2 C10_2 C15_2 -0.5(9) . . . . ?
C9_2 C10_2 C11_2 C12_2 -0.8(10) . . . . ?
C15_2 C10_2 C11_2 C12_2 -177.3(6) . . . . ?
C10_2 C11_2 C12_2 C13_2 1.0(10) . . . . ?
C11_2 C12_2 C13_2 C14_2 -0.5(10) . . . . ?
C12_2 C13_2 C14_2 C9_2 -0.2(10) . . . . ?
C12_2 C13_2 C14_2 C18_2 177.5(6) . . . . ?
C10_2 C9_2 C14_2 C13_2 0.5(9) . . . . ?
N1_2 C9_2 C14_2 C13_2 177.4(6) . . . . ?
C10_2 C9_2 C14_2 C18_2 -177.1(6) . . . . ?
N1_2 C9_2 C14_2 C18_2 -0.1(9) . . . . ?
C11_2 C10_2 C15_2 C16_2 64.6(8) . . . . ?
C9_2 C10_2 C15_2 C16_2 -111.7(7) . . . . ?
C11_2 C10_2 C15_2 C17_2 -58.1(8) . . . . ?
C9_2 C10_2 C15_2 C17_2 125.6(7) . . . . ?
C13_2 C14_2 C18_2 C20_2 -61.8(8) . . . . ?
C9_2 C14_2 C18_2 C20_2 115.9(7) . . . . ?
C13_2 C14_2 C18_2 C19_2 61.5(8) . . . . ?
C9_2 C14_2 C18_2 C19_2 -120.9(7) . . . . ?
N1_2 C1_2 P2_3 C2_3 -146.6(4) . . . . ?
C2_2 C1_2 P2_3 C2_3 97.9(5) . . . . ?
Be1_3 O1_3 C1_3 C1_1 163.8(6) . . . . ?
Be1_3 O1_3 C1_3 P1_3 -16.4(7) . . . . ?
N1 C1_1 C1_3 O1_3 3.8(9) . . . . ?
C2_1 C1_1 C1_3 O1_3 178.1(5) . . . . ?
N1 C1_1 C1_3 P1_3 -176.0(5) . . . . ?
C2_1 C1_1 C1_3 P1_3 -1.6(9) . . . . ?
C2_3 P1_3 C1_3 O1_3 44.5(5) . . . . ?
C1_5 P1_3 C1_3 O1_3 -59.1(5) . . . . ?
C2_3 P1_3 C1_3 C1_1 -135.7(5) . . . . ?
C1_5 P1_3 C1_3 C1_1 120.7(5) . . . . ?
Be1_3 O2_3 C2_3 P2_3 -157.2(5) . . . . ?
Be1_3 O2_3 C2_3 P1_3 20.7(7) . . . . ?
C1_2 P2_3 C2_3 O2_3 -2.4(6) . . . . ?
C1_2 P2_3 C2_3 P1_3 179.5(3) . . . . ?
C1_3 P1_3 C2_3 O2_3 -47.6(5) . . . . ?
C1_5 P1_3 C2_3 O2_3 60.8(5) . . . . ?
C1_3 P1_3 C2_3 P2_3 130.7(3) . . . . ?
C1_5 P1_3 C2_3 P2_3 -120.9(3) . . . . ?
C1_3 O1_3 Be1_3 O2_3 -21.0(9) . . . . ?
C1_3 O1_3 Be1_3 O1_6 -144.7(5) . . . . ?
C1_3 O1_3 Be1_3 O1_7 106.6(6) . . . . ?
C2_3 O2_3 Be1_3 O1_3 18.3(8) . . . . ?
C2_3 O2_3 Be1_3 O1_6 140.7(5) . . . . ?
C2_3 O2_3 Be1_3 O1_7 -115.6(5) . . . . ?
C1_3 P1_3 C1_5 C6_5 166.7(5) . . . . ?
C2_3 P1_3 C1_5 C6_5 66.1(5) . . . . ?
C1_3 P1_3 C1_5 C2_5 -15.6(6) . . . . ?
C2_3 P1_3 C1_5 C2_5 -116.2(5) . . . . ?
C6_5 C1_5 C2_5 C3_5 -9.7(9) . . . . ?
P1_3 C1_5 C2_5 C3_5 172.7(5) . . . . ?
C6_5 C1_5 C2_5 C7_5 165.3(6) . . . . ?
P1_3 C1_5 C2_5 C7_5 -12.3(9) . . . . ?
C1_5 C2_5 C3_5 C4_5 2.7(9) . . . . ?
C7_5 C2_5 C3_5 C4_5 -172.7(6) . . . . ?
C1_5 C2_5 C3_5 C8_5 -177.0(6) . . . . ?
C7_5 C2_5 C3_5 C8_5 7.6(9) . . . . ?
C2_5 C3_5 C4_5 C5_5 5.3(10) . . . . ?
C8_5 C3_5 C4_5 C5_5 -175.0(6) . . . . ?
C3_5 C4_5 C5_5 C6_5 -6.1(10) . . . . ?
C3_5 C4_5 C5_5 C9_5 173.5(6) . . . . ?
C4_5 C5_5 C6_5 C1_5 -1.1(9) . . . . ?
C9_5 C5_5 C6_5 C1_5 179.2(6) . . . . ?
C4_5 C5_5 C6_5 C10_5 175.3(6) . . . . ?
C9_5 C5_5 C6_5 C10_5 -4.4(9) . . . . ?
C2_5 C1_5 C6_5 C5_5 9.0(9) . . . . ?
P1_3 C1_5 C6_5 C5_5 -173.2(5) . . . . ?
C2_5 C1_5 C6_5 C10_5 -167.2(6) . . . . ?
P1_3 C1_5 C6_5 C10_5 10.6(8) . . . . ?
O1_3 Be1_3 O1_6 C4_6 28.1(8) . . . . ?
O2_3 Be1_3 O1_6 C4_6 -100.6(7) . . . . ?
O1_7 Be1_3 O1_6 C4_6 150.7(5) . . . . ?
O1_3 Be1_3 O1_6 C1_6 175.6(5) . . . . ?
O2_3 Be1_3 O1_6 C1_6 46.9(7) . . . . ?
O1_7 Be1_3 O1_6 C1_6 -61.8(6) . . . . ?
C4_6 O1_6 C1_6 C2_6 -7.7(7) . . . . ?
Be1_3 O1_6 C1_6 C2_6 -159.3(5) . . . . ?
O1_6 C1_6 C2_6 C3A_6 23.7(11) . . . . ?
O1_6 C1_6 C2_6 C3B_6 -6.8(16) . . . . ?
C1_6 C2_6 C3A_6 C4_6 -30.4(13) . . . . ?
C1_6 C2_6 C3B_6 C4_6 19(2) . . . . ?
C2_6 C3B_6 C4_6 O1_6 -24(2) . . . . ?
C1_6 O1_6 C4_6 C3B_6 20.5(18) . . . . ?
Be1_3 O1_6 C4_6 C3B_6 171.2(17) . . . . ?
C1_6 O1_6 C4_6 C3A_6 -11.7(11) . . . . ?
Be1_3 O1_6 C4_6 C3A_6 139.0(10) . . . . ?
C2_6 C3A_6 C4_6 O1_6 26.2(13) . . . . ?
O1_3 Be1_3 O1_7 C4_7 60.9(8) . . . . ?
O2_3 Be1_3 O1_7 C4_7 -165.5(5) . . . . ?
O1_6 Be1_3 O1_7 C4_7 -52.9(7) . . . . ?
O1_3 Be1_3 O1_7 C1_7 -139.4(6) . . . . ?
O2_3 Be1_3 O1_7 C1_7 -5.8(7) . . . . ?
O1_6 Be1_3 O1_7 C1_7 106.7(5) . . . . ?
C4_7 O1_7 C1_7 C2_7 -7.3(7) . . . . ?
Be1_3 O1_7 C1_7 C2_7 -170.0(5) . . . . ?
O1_7 C1_7 C2_7 C3_7 27.7(8) . . . . ?
C1_7 C2_7 C3_7 C4_7 -36.9(8) . . . . ?
C1_7 O1_7 C4_7 C3_7 -16.1(7) . . . . ?
Be1_3 O1_7 C4_7 C3_7 145.6(6) . . . . ?
C2_7 C3_7 C4_7 O1_7 32.7(7) . . . . ?
C1_81 C2_81 C3_81 C4_81 176(3) . . . . ?
C2_81 C3_81 C4_81 C5_81 175(4) . . . . ?
C1_82 C2_82 C3_82 C4_82 -131(7) . . . . ?
C2_82 C3_82 C4_82 C5_82 -179(6) . . . . ?
C1_91 C2_91 C3_91 C4_91 149(3) . . . . ?
C2_91 C3_91 C4_91 C5_91 -173(3) . . . . ?
C1_92 C2_92 C3_92 C4_92 142(6) . . . . ?
C2_92 C3_92 C4_92 C5_92 -103(8) . . . . ?

loop_
_twin_individual_id
_twin_individual_mass_fraction_refined
_oxdiff_twin_reflns_isolated
_oxdiff_twin_reflns_overlapped
_twin_individual_twin_lattice_type
_twin_individual_twin_matrix_11
_twin_individual_twin_matrix_12
_twin_individual_twin_matrix_13
_twin_individual_twin_matrix_21
_twin_individual_twin_matrix_22
_twin_individual_twin_matrix_23
_twin_individual_twin_matrix_31
_twin_individual_twin_matrix_32
_twin_individual_twin_matrix_33
1 0.5215 25220 7595 ref 1.0000 0.0000 0.0000 0.0000 1.0000 0.0000 0.0000 0.0000 1.0000
2 0.2381 31247 1783 nmt -0.9996 -0.0038 0.0174 0.0029 0.9960 0.1990 -0.0019 0.0427 -0.9954
3 0.2404 25263 7326 nmt 1.0004 -0.0098 0.0153 0.0028 0.9994 -0.0663 -0.0014 0.0143 0.9993
